data_4302500
loop_
_publ_author_name
'Elena Chelebaeva'
'Joulia Larionova'
'Yannick Guari'
'Rute A. S. Ferreira'
'Luis D. Carlos'
'Filipe A. Almeida Paz'
'Alexander Trifonov'
'Christian Gu\'erin'

_publ_contact_author_address
; Institut Charles Gerhardt Montpellier
  UMR 5253
  CNRS-UM2-ENSCM-UM1
  Chimie Moleculaire et Organisation du Solide
  Universite Montpellier II
  Place E. Bataillon
  34095 Montpellier cedex 5
  France
;
_publ_contact_author_email joulia@univ-montp2.fr
_publ_contact_author_name 'Professor Joulia Larionova'
_publ_section_title
;
Luminescent and Magnetic Cyano-Bridged Coordination Polymers Containing
4d-4f Ions: Toward Multifunctional Materials
;
_journal_name_full 'Inorganic Chemistry'
_journal_page_first 5983
_journal_page_last 5995
_journal_paper_doi 10.1021/ic900378d
_journal_volume 48
_journal_year 2009
_chemical_formula_moiety 'C8 H10 Gd N8 O5 W'
_chemical_formula_sum 'C8 H10 Gd N8 O5 W'
_chemical_formula_weight 639.34
_chemical_name_systematic
; 
 ? 
;
_space_group_IT_number 129
_symmetry_cell_setting tetragonal
_symmetry_space_group_name_Hall '-P 4a 2a'
_symmetry_space_group_name_H-M 'P 4/n m m :2'
_atom_sites_solution_hydrogens none
_atom_sites_solution_primary direct
_atom_sites_solution_secondary difmap
_cell_angle_alpha 90.00
_cell_angle_beta 90.00
_cell_angle_gamma 90.00
_cell_formula_units_Z 2
_cell_length_a 10.9500(16)
_cell_length_b 10.9500(16)
_cell_length_c 7.167(3)
_cell_measurement_reflns_used 3462
_cell_measurement_temperature 150(2)
_cell_measurement_theta_max 36.08
_cell_measurement_theta_min 2.63
_cell_volume 859.3(4)
_computing_cell_refinement 'APEX2 '
_computing_data_collection 'APEX2 (Bruker, 2006)'
_computing_data_reduction 'SAINT+ (Bruker, 1997-2005)'
_computing_molecular_graphics 'DIAMOND (Brandenburg, 2006)'
_computing_publication_material 'SHELXTL '
_computing_structure_refinement 'SHELXTL '
_computing_structure_solution 'SHELXTL (Bruker 2001)'
_diffrn_ambient_temperature 150(2)
_diffrn_measured_fraction_theta_full 0.953
_diffrn_measured_fraction_theta_max 0.953
_diffrn_measurement_device_type 'Bruker X8 Kappa CCD APEX II'
_diffrn_measurement_method 'omega/phi scans'
_diffrn_radiation_monochromator graphite
_diffrn_radiation_source 'fine-focus sealed tube'
_diffrn_radiation_type MoK\a
_diffrn_radiation_wavelength 0.71073
_diffrn_reflns_av_R_equivalents 0.0633
_diffrn_reflns_av_sigmaI/netI 0.0319
_diffrn_reflns_limit_h_max 12
_diffrn_reflns_limit_h_min -14
_diffrn_reflns_limit_k_max 10
_diffrn_reflns_limit_k_min -14
_diffrn_reflns_limit_l_max 9
_diffrn_reflns_limit_l_min -9
_diffrn_reflns_number 6452
_diffrn_reflns_theta_full 29.02
_diffrn_reflns_theta_max 29.02
_diffrn_reflns_theta_min 3.72
_exptl_absorpt_coefficient_mu 10.546
_exptl_absorpt_correction_T_max 0.4186
_exptl_absorpt_correction_T_min 0.2832
_exptl_absorpt_correction_type multi-scan
_exptl_absorpt_process_details
;
 SADABS (Sheldrick, 1997)
;
_exptl_crystal_colour White
_exptl_crystal_density_diffrn 2.471
_exptl_crystal_density_method 'not measured'
_exptl_crystal_description Block
_exptl_crystal_F_000 584
_exptl_crystal_size_max 0.16
_exptl_crystal_size_mid 0.16
_exptl_crystal_size_min 0.10
_refine_diff_density_max 1.761
_refine_diff_density_min -3.697
_refine_diff_density_rms 0.359
_refine_ls_extinction_method none
_refine_ls_goodness_of_fit_ref 1.293
_refine_ls_hydrogen_treatment none
_refine_ls_matrix_type full
_refine_ls_number_parameters 52
_refine_ls_number_reflns 647
_refine_ls_number_restraints 0
_refine_ls_restrained_S_all 1.293
_refine_ls_R_factor_all 0.0337
_refine_ls_R_factor_gt 0.0286
_refine_ls_shift/su_max 0.000
_refine_ls_shift/su_mean 0.000
_refine_ls_structure_factor_coef Fsqd
_refine_ls_weighting_details 'calc w=1/[\s^2^(Fo^2^)+(0.0532P)^2^+0.2920P] where P=(Fo^2^+2Fc^2^)/3'
_refine_ls_weighting_scheme calc
_refine_ls_wR_factor_gt 0.0801
_refine_ls_wR_factor_ref 0.0950
_reflns_number_gt 597
_reflns_number_total 647
_reflns_threshold_expression I>2\s(I)
_cod_data_source_file ic900378d_si_001_6.cif
_cod_data_source_block VI-GdWCN8
_cod_depositor_comments
;
The following automatic conversions were performed:
'_symmetry_cell_setting' value 'Tetragonal' changed to 'tetragonal'
according to '/home/saulius/struct/CIF-dictionaries/cif_core.dic'
dictionary named 'cif_core.dic' version 2.4.1 from
2010-06-29.

'_exptl_absorpt_correction_type' value 'Multi-scan' changed
to 'multi-scan' according to
'/home/saulius/struct/CIF-dictionaries/cif_core.dic' dictionary named
'cif_core.dic' version 2.4.1 from 2010-06-29.

Automatic conversion script
Id: cif_fix_enum 1527 2010-12-29 10:47:43Z saulius 
;
_cod_original_cell_volume 859.4(4)
_cod_original_sg_symbol_H-M 'P 4/n m m'
_cod_database_code 4302500

loop_
_symmetry_equiv_pos_as_xyz
'x, y, z'
'-x+1/2, -y+1/2, z'
'-y+1/2, x, z'
'y, -x+1/2, z'
'-x, y+1/2, -z'
'x+1/2, -y, -z'
'y+1/2, x+1/2, -z'
'-y, -x, -z'
'-x, -y, -z'
'x-1/2, y-1/2, -z'
'y-1/2, -x, -z'
'-y, x-1/2, -z'
'x, -y-1/2, z'
'-x-1/2, y, z'
'-y-1/2, -x-1/2, z'
'y, x, z'

loop_
_atom_site_label
_atom_site_type_symbol
_atom_site_fract_x
_atom_site_fract_y
_atom_site_fract_z
_atom_site_U_iso_or_equiv
_atom_site_adp_type
_atom_site_occupancy
_atom_site_symmetry_multiplicity
_atom_site_calc_flag
_atom_site_refinement_flags
_atom_site_disorder_assembly
_atom_site_disorder_group
Gd1 Gd 0.2500 0.2500 0.75781(9) 0.0087(2) Uani 1 8 d S . .
W1 W 0.2500 0.7500 0.5000 0.0084(2) Uani 1 8 d S . .
O1W O 0.2500 0.2500 0.401(2) 0.031(3) Uani 1 8 d S . .
O2W O 0.1399(11) 0.3601(11) 1.001(2) 0.028(4) Uiso 0.40 2 d SP . .
O3W O 0.1328(10) 0.4008(12) 0.9360(18) 0.022(3) Uiso 0.30 1 d P . .
N1 N 0.2790(8) 0.4639(8) 0.6376(14) 0.027(3) Uani 0.50 1 d P . .
C1 C 0.2754(8) 0.5643(9) 0.5896(14) 0.014(3) Uani 0.50 1 d P . .
N2 N 0.2022(9) 0.9297(9) 0.1378(14) 0.028(2) Uani 0.50 1 d P . .
C2 C 0.2231(7) 0.8680(8) 0.2613(14) 0.017(3) Uani 0.50 1 d P . .

loop_
_atom_site_aniso_label
_atom_site_aniso_U_11
_atom_site_aniso_U_22
_atom_site_aniso_U_33
_atom_site_aniso_U_23
_atom_site_aniso_U_13
_atom_site_aniso_U_12
Gd1 0.0053(3) 0.0053(3) 0.0155(4) 0.000 0.000 0.000
W1 0.0055(2) 0.0055(2) 0.0143(3) 0.000 0.000 0.000
O1W 0.023(4) 0.023(4) 0.048(8) 0.000 0.000 0.000
N1 0.032(9) 0.007(4) 0.042(6) 0.004(3) 0.008(4) 0.004(3)
C1 0.012(9) 0.017(4) 0.014(4) 0.004(3) 0.003(3) -0.001(3)
N2 0.040(6) 0.022(5) 0.022(6) 0.011(4) 0.000(4) -0.001(4)
C2 0.005(7) 0.018(4) 0.027(5) 0.002(3) 0.001(3) 0.000(3)

loop_
_atom_type_symbol
_atom_type_description
_atom_type_scat_dispersion_real
_atom_type_scat_dispersion_imag
_atom_type_scat_source
C C 0.0033 0.0016 'International Tables Vol C Tables 4.2.6.8 and 6.1.1.4'
N N 0.0061 0.0033 'International Tables Vol C Tables 4.2.6.8 and 6.1.1.4'
W W -0.8490 6.8722 'International Tables Vol C Tables 4.2.6.8 and 6.1.1.4'
Gd Gd -0.1653 3.9035 'International Tables Vol C Tables 4.2.6.8 and 6.1.1.4'
O O 0.0106 0.0060 'International Tables Vol C Tables 4.2.6.8 and 6.1.1.4'
H H 0.0000 0.0000 'International Tables Vol C Tables 4.2.6.8 and 6.1.1.4'

loop_
_geom_angle_atom_site_label_1
_geom_angle_atom_site_label_2
_geom_angle_atom_site_label_3
_geom_angle
_geom_angle_site_symmetry_1
_geom_angle_site_symmetry_3
_geom_angle_publ_flag
O2W Gd1 O2W 59.2(5) 4 2 ?
O2W Gd1 O2W 59.2(5) 4 . ?
O2W Gd1 O2W 88.7(8) 2 . ?
O2W Gd1 O2W 88.7(8) 4 3 ?
O2W Gd1 O2W 59.2(5) 2 3 ?
O2W Gd1 O2W 59.2(5) . 3 ?
O2W Gd1 O3W 15.3(4) 4 14_655 ?
O2W Gd1 O3W 72.6(5) 2 14_655 ?
O2W Gd1 O3W 63.5(3) . 14_655 ?
O2W Gd1 O3W 102.7(6) 3 14_655 ?
O2W Gd1 O3W 15.3(4) 4 4 ?
O2W Gd1 O3W 63.5(3) 2 4 ?
O2W Gd1 O3W 72.6(5) . 4 ?
O2W Gd1 O3W 102.7(6) 3 4 ?
O3W Gd1 O3W 12.2(6) 14_655 4 ?
O2W Gd1 O3W 63.5(3) 4 . ?
O2W Gd1 O3W 102.7(6) 2 . ?
O2W Gd1 O3W 15.3(4) . . ?
O2W Gd1 O3W 72.6(5) 3 . ?
O3W Gd1 O3W 63.2(5) 14_655 . ?
O3W Gd1 O3W 74.2(3) 4 . ?
O2W Gd1 O3W 102.7(6) 4 13_565 ?
O2W Gd1 O3W 63.5(3) 2 13_565 ?
O2W Gd1 O3W 72.6(5) . 13_565 ?
O2W Gd1 O3W 15.3(4) 3 13_565 ?
O3W Gd1 O3W 117.2(6) 14_655 13_565 ?
O3W Gd1 O3W 115.7(6) 4 13_565 ?
O3W Gd1 O3W 84.7(7) . 13_565 ?
O2W Gd1 O3W 63.5(3) 4 16 ?
O2W Gd1 O3W 15.3(4) 2 16 ?
O2W Gd1 O3W 102.7(6) . 16 ?
O2W Gd1 O3W 72.6(5) 3 16 ?
O3W Gd1 O3W 74.2(3) 14_655 16 ?
O3W Gd1 O3W 63.2(5) 4 16 ?
O3W Gd1 O3W 115.7(6) . 16 ?
O3W Gd1 O3W 74.2(3) 13_565 16 ?
O2W Gd1 O3W 102.7(6) 4 3 ?
O2W Gd1 O3W 72.6(5) 2 3 ?
O2W Gd1 O3W 63.5(3) . 3 ?
O2W Gd1 O3W 15.3(4) 3 3 ?
O3W Gd1 O3W 115.7(6) 14_655 3 ?
O3W Gd1 O3W 117.2(6) 4 3 ?
O3W Gd1 O3W 74.2(3) . 3 ?
O3W Gd1 O3W 12.2(6) 13_565 3 ?
O3W Gd1 O3W 84.7(7) 16 3 ?
O2W Gd1 O3W 72.6(5) 4 2 ?
O2W Gd1 O3W 15.3(4) 2 2 ?
O2W Gd1 O3W 102.7(6) . 2 ?
O2W Gd1 O3W 63.5(3) 3 2 ?
O3W Gd1 O3W 84.7(6) 14_655 2 ?
O3W Gd1 O3W 74.2(3) 4 2 ?
O3W Gd1 O3W 117.2(6) . 2 ?
O3W Gd1 O3W 63.2(5) 13_565 2 ?
O3W Gd1 O3W 12.2(6) 16 2 ?
O3W Gd1 O3W 74.2(3) 3 2 ?
O2W Gd1 O3W 72.6(5) 4 15_665 ?
O2W Gd1 O3W 102.7(6) 2 15_665 ?
O2W Gd1 O3W 15.3(4) . 15_665 ?
O2W Gd1 O3W 63.5(3) 3 15_665 ?
O3W Gd1 O3W 74.2(3) 14_655 15_665 ?
O3W Gd1 O3W 84.7(6) 4 15_665 ?
O3W Gd1 O3W 12.2(6) . 15_665 ?
O3W Gd1 O3W 74.2(3) 13_565 15_665 ?
O3W Gd1 O3W 117.2(6) 16 15_665 ?
O3W Gd1 O3W 63.2(5) 3 15_665 ?
O3W Gd1 O3W 115.7(6) 2 15_665 ?
O2W Gd1 N1 140.1(3) 4 2 ?
O2W Gd1 N1 81.2(4) 2 2 ?
O2W Gd1 N1 130.0(2) . 2 ?
O2W Gd1 N1 73.9(4) 3 2 ?
O3W Gd1 N1 150.7(4) 14_655 2 ?
O3W Gd1 N1 138.7(3) 4 2 ?
O3W Gd1 N1 137.7(4) . 2 ?
O3W Gd1 N1 59.0(4) 13_565 2 ?
O3W Gd1 N1 77.1(3) 16 2 ?
O3W Gd1 N1 66.8(3) 3 2 ?
O3W Gd1 N1 67.5(4) 2 2 ?
O3W Gd1 N1 125.5(4) 15_665 2 ?
O2W Gd1 N1 140.1(3) 4 15_665 ?
O2W Gd1 N1 130.0(2) 2 15_665 ?
O2W Gd1 N1 81.2(4) . 15_665 ?
O2W Gd1 N1 73.9(4) 3 15_665 ?
O3W Gd1 N1 138.7(3) 14_655 15_665 ?
O3W Gd1 N1 150.7(4) 4 15_665 ?
O3W Gd1 N1 77.1(3) . 15_665 ?
O3W Gd1 N1 66.8(3) 13_565 15_665 ?
O3W Gd1 N1 137.7(4) 16 15_665 ?
O3W Gd1 N1 59.0(4) 3 15_665 ?
O3W Gd1 N1 125.5(4) 2 15_665 ?
O3W Gd1 N1 67.5(4) 15_665 15_665 ?
N1 Gd1 N1 69.4(4) 2 15_665 ?
O2W Gd1 N1 130.0(2) 4 13_565 ?
O2W Gd1 N1 73.9(4) 2 13_565 ?
O2W Gd1 N1 140.1(3) . 13_565 ?
O2W Gd1 N1 81.2(4) 3 13_565 ?
O3W Gd1 N1 137.7(4) 14_655 13_565 ?
O3W Gd1 N1 125.5(4) 4 13_565 ?
O3W Gd1 N1 150.7(4) . 13_565 ?
O3W Gd1 N1 67.5(4) 13_565 13_565 ?
O3W Gd1 N1 66.8(3) 16 13_565 ?
O3W Gd1 N1 77.1(3) 3 13_565 ?
O3W Gd1 N1 59.0(4) 2 13_565 ?
O3W Gd1 N1 138.7(4) 15_665 13_565 ?
N1 Gd1 N1 14.5(4) 2 13_565 ?
N1 Gd1 N1 83.26(15) 15_665 13_565 ?
O2W Gd1 N1 130.0(2) 4 3 ?
O2W Gd1 N1 140.1(3) 2 3 ?
O2W Gd1 N1 73.9(4) . 3 ?
O2W Gd1 N1 81.2(4) 3 3 ?
O3W Gd1 N1 125.5(4) 14_655 3 ?
O3W Gd1 N1 137.7(4) 4 3 ?
O3W Gd1 N1 66.8(3) . 3 ?
O3W Gd1 N1 77.1(3) 13_565 3 ?
O3W Gd1 N1 150.7(4) 16 3 ?
O3W Gd1 N1 67.5(4) 3 3 ?
O3W Gd1 N1 138.7(4) 2 3 ?
O3W Gd1 N1 59.0(4) 15_665 3 ?
N1 Gd1 N1 83.26(15) 2 3 ?
N1 Gd1 N1 14.5(4) 15_665 3 ?
N1 Gd1 N1 96.8(4) 13_565 3 ?
O2W Gd1 N1 73.9(4) 4 . ?
O2W Gd1 N1 130.0(2) 2 . ?
O2W Gd1 N1 81.2(4) . . ?
O2W Gd1 N1 140.1(3) 3 . ?
O3W Gd1 N1 59.0(4) 14_655 . ?
O3W Gd1 N1 66.8(3) 4 . ?
O3W Gd1 N1 67.5(4) . . ?
O3W Gd1 N1 150.7(4) 13_565 . ?
O3W Gd1 N1 125.5(4) 16 . ?
O3W Gd1 N1 138.7(3) 3 . ?
O3W Gd1 N1 137.7(4) 2 . ?
O3W Gd1 N1 77.1(3) 15_665 . ?
N1 Gd1 N1 139.9(5) 2 . ?
N1 Gd1 N1 96.8(4) 15_665 . ?
N1 Gd1 N1 137.2(5) 13_565 . ?
N1 Gd1 N1 83.26(15) 3 . ?
O2W Gd1 N1 73.9(4) 4 16 ?
O2W Gd1 N1 81.2(4) 2 16 ?
O2W Gd1 N1 130.0(2) . 16 ?
O2W Gd1 N1 140.1(3) 3 16 ?
O3W Gd1 N1 66.8(3) 14_655 16 ?
O3W Gd1 N1 59.0(4) 4 16 ?
O3W Gd1 N1 125.5(4) . 16 ?
O3W Gd1 N1 138.7(3) 13_565 16 ?
O3W Gd1 N1 67.5(4) 16 16 ?
O3W Gd1 N1 150.7(4) 3 16 ?
O3W Gd1 N1 77.1(3) 2 16 ?
O3W Gd1 N1 137.7(4) 15_665 16 ?
N1 Gd1 N1 96.8(4) 2 16 ?
N1 Gd1 N1 139.9(5) 15_665 16 ?
N1 Gd1 N1 83.26(15) 13_565 16 ?
N1 Gd1 N1 137.2(5) 3 16 ?
N1 Gd1 N1 69.4(4) . 16 ?
O2W Gd1 N1 81.2(4) 4 14_655 ?
O2W Gd1 N1 140.1(3) 2 14_655 ?
O2W Gd1 N1 73.9(4) . 14_655 ?
O2W Gd1 N1 130.0(2) 3 14_655 ?
O3W Gd1 N1 67.5(4) 14_655 14_655 ?
O3W Gd1 N1 77.1(3) 4 14_655 ?
O3W Gd1 N1 59.0(4) . 14_655 ?
O3W Gd1 N1 137.7(4) 13_565 14_655 ?
O3W Gd1 N1 138.7(4) 16 14_655 ?
O3W Gd1 N1 125.5(4) 3 14_655 ?
O3W Gd1 N1 150.7(4) 2 14_655 ?
O3W Gd1 N1 66.8(3) 15_665 14_655 ?
N1 Gd1 N1 137.2(5) 2 14_655 ?
N1 Gd1 N1 83.26(15) 15_665 14_655 ?
N1 Gd1 N1 139.9(5) 13_565 14_655 ?
N1 Gd1 N1 69.4(4) 3 14_655 ?
N1 Gd1 N1 14.5(4) . 14_655 ?
N1 Gd1 N1 83.26(15) 16 14_655 ?
O2W Gd1 N1 81.2(4) 4 4 ?
O2W Gd1 N1 73.9(4) 2 4 ?
O2W Gd1 N1 140.1(3) . 4 ?
O2W Gd1 N1 130.0(2) 3 4 ?
O3W Gd1 N1 77.1(3) 14_655 4 ?
O3W Gd1 N1 67.5(4) 4 4 ?
O3W Gd1 N1 138.7(4) . 4 ?
O3W Gd1 N1 125.5(4) 13_565 4 ?
O3W Gd1 N1 59.0(4) 16 4 ?
O3W Gd1 N1 137.7(4) 3 4 ?
O3W Gd1 N1 66.8(3) 2 4 ?
O3W Gd1 N1 150.7(4) 15_665 4 ?
N1 Gd1 N1 83.26(15) 2 4 ?
N1 Gd1 N1 137.2(5) 15_665 4 ?
N1 Gd1 N1 69.4(4) 13_565 4 ?
N1 Gd1 N1 139.9(5) 3 4 ?
N1 Gd1 N1 83.26(15) . 4 ?
N1 Gd1 N1 14.5(4) 16 4 ?
N1 Gd1 N1 96.8(4) 14_655 4 ?
O2W Gd1 O1W 135.7(4) 4 . ?
O2W Gd1 O1W 135.7(4) 2 . ?
O2W Gd1 O1W 135.7(4) . . ?
O2W Gd1 O1W 135.7(4) 3 . ?
O3W Gd1 O1W 121.4(3) 14_655 . ?
O3W Gd1 O1W 121.4(3) 4 . ?
O3W Gd1 O1W 121.4(3) . . ?
O3W Gd1 O1W 121.4(3) 13_565 . ?
O3W Gd1 O1W 121.4(3) 16 . ?
O3W Gd1 O1W 121.4(3) 3 . ?
O3W Gd1 O1W 121.4(3) 2 . ?
O3W Gd1 O1W 121.4(3) 15_665 . ?
N1 Gd1 O1W 70.0(2) 2 . ?
N1 Gd1 O1W 70.0(2) 15_665 . ?
N1 Gd1 O1W 70.0(2) 13_565 . ?
N1 Gd1 O1W 70.0(2) 3 . ?
N1 Gd1 O1W 70.0(2) . . ?
N1 Gd1 O1W 70.0(2) 16 . ?
N1 Gd1 O1W 70.0(2) 14_655 . ?
N1 Gd1 O1W 70.0(2) 4 . ?
C1 W1 C1 109.5(5) 13_575 11_566 ?
C1 W1 C1 95.12(16) 13_575 7_456 ?
C1 W1 C1 14.9(4) 11_566 7_456 ?
C1 W1 C1 14.9(5) 13_575 2_565 ?
C1 W1 C1 95.12(16) 11_566 2_565 ?
C1 W1 C1 81.1(5) 7_456 2_565 ?
C1 W1 C1 145.3(6) 13_575 14_655 ?
C1 W1 C1 81.1(5) 11_566 14_655 ?
C1 W1 C1 95.12(16) 7_456 14_655 ?
C1 W1 C1 142.0(5) 2_565 14_655 ?
C1 W1 C1 81.1(5) 13_575 12_666 ?
C1 W1 C1 145.3(6) 11_566 12_666 ?
C1 W1 C1 142.0(5) 7_456 12_666 ?
C1 W1 C1 95.12(16) 2_565 12_666 ?
C1 W1 C1 109.5(5) 14_655 12_666 ?
C1 W1 C1 95.12(16) 13_575 8_666 ?
C1 W1 C1 142.0(5) 11_566 8_666 ?
C1 W1 C1 145.3(6) 7_456 8_666 ?
C1 W1 C1 109.5(5) 2_565 8_666 ?
C1 W1 C1 95.12(16) 14_655 8_666 ?
C1 W1 C1 14.9(4) 12_666 8_666 ?
C1 W1 C1 142.0(5) 13_575 . ?
C1 W1 C1 95.12(16) 11_566 . ?
C1 W1 C1 109.5(5) 7_456 . ?
C1 W1 C1 145.3(6) 2_565 . ?
C1 W1 C1 14.9(5) 14_655 . ?
C1 W1 C1 95.12(16) 12_666 . ?
C1 W1 C1 81.1(5) 8_666 . ?
C1 W1 C2 144.9(4) 13_575 13_575 ?
C1 W1 C2 63.8(3) 11_566 13_575 ?
C1 W1 C2 73.3(3) 7_456 13_575 ?
C1 W1 C2 141.5(4) 2_565 13_575 ?
C1 W1 C2 69.8(4) 14_655 13_575 ?
C1 W1 C2 88.3(3) 12_666 13_575 ?
C1 W1 C2 79.4(3) 8_666 13_575 ?
C1 W1 C2 71.9(4) . 13_575 ?
C1 W1 C2 63.8(3) 13_575 11_566 ?
C1 W1 C2 144.9(4) 11_566 11_566 ?
C1 W1 C2 141.5(4) 7_456 11_566 ?
C1 W1 C2 73.3(3) 2_565 11_566 ?
C1 W1 C2 88.3(3) 14_655 11_566 ?
C1 W1 C2 69.8(4) 12_666 11_566 ?
C1 W1 C2 71.9(4) 8_666 11_566 ?
C1 W1 C2 79.4(3) . 11_566 ?
C2 W1 C2 141.9(5) 13_575 11_566 ?
C1 W1 C2 141.5(4) 13_575 2_565 ?
C1 W1 C2 79.4(3) 11_566 2_565 ?
C1 W1 C2 88.3(3) 7_456 2_565 ?
C1 W1 C2 144.9(4) 2_565 2_565 ?
C1 W1 C2 71.9(4) 14_655 2_565 ?
C1 W1 C2 73.3(3) 12_666 2_565 ?
C1 W1 C2 63.8(3) 8_666 2_565 ?
C1 W1 C2 69.8(4) . 2_565 ?
C2 W1 C2 15.6(4) 13_575 2_565 ?
C2 W1 C2 128.7(3) 11_566 2_565 ?
C1 W1 C2 79.4(3) 13_575 7_456 ?
C1 W1 C2 141.5(4) 11_566 7_456 ?
C1 W1 C2 144.9(4) 7_456 7_456 ?
C1 W1 C2 88.3(3) 2_565 7_456 ?
C1 W1 C2 73.3(3) 14_655 7_456 ?
C1 W1 C2 71.9(4) 12_666 7_456 ?
C1 W1 C2 69.8(4) 8_666 7_456 ?
C1 W1 C2 63.8(3) . 7_456 ?
C2 W1 C2 128.7(3) 13_575 7_456 ?
C2 W1 C2 15.6(4) 11_566 7_456 ?
C2 W1 C2 117.6(5) 2_565 7_456 ?
C1 W1 C2 71.9(4) 13_575 . ?
C1 W1 C2 73.3(3) 11_566 . ?
C1 W1 C2 63.8(3) 7_456 . ?
C1 W1 C2 69.8(4) 2_565 . ?
C1 W1 C2 141.5(4) 14_655 . ?
C1 W1 C2 79.4(3) 12_666 . ?
C1 W1 C2 88.3(3) 8_666 . ?
C1 W1 C2 144.9(4) . . ?
C2 W1 C2 73.3(5) 13_575 . ?
C2 W1 C2 128.7(3) 11_566 . ?
C2 W1 C2 75.5(5) 2_565 . ?
C2 W1 C2 141.9(5) 7_456 . ?
C1 W1 C2 69.8(4) 13_575 14_655 ?
C1 W1 C2 88.3(3) 11_566 14_655 ?
C1 W1 C2 79.4(3) 7_456 14_655 ?
C1 W1 C2 71.9(4) 2_565 14_655 ?
C1 W1 C2 144.9(4) 14_655 14_655 ?
C1 W1 C2 63.8(3) 12_666 14_655 ?
C1 W1 C2 73.3(3) 8_666 14_655 ?
C1 W1 C2 141.5(4) . 14_655 ?
C2 W1 C2 75.5(5) 13_575 14_655 ?
C2 W1 C2 117.6(5) 11_566 14_655 ?
C2 W1 C2 73.3(5) 2_565 14_655 ?
C2 W1 C2 128.7(3) 7_456 14_655 ?
C2 W1 C2 15.6(4) . 14_655 ?
C1 W1 C2 73.3(3) 13_575 8_666 ?
C1 W1 C2 71.9(4) 11_566 8_666 ?
C1 W1 C2 69.8(4) 7_456 8_666 ?
C1 W1 C2 63.8(3) 2_565 8_666 ?
C1 W1 C2 79.4(3) 14_655 8_666 ?
C1 W1 C2 141.5(4) 12_666 8_666 ?
C1 W1 C2 144.9(4) 8_666 8_666 ?
C1 W1 C2 88.3(3) . 8_666 ?
C2 W1 C2 128.7(3) 13_575 8_666 ?
C2 W1 C2 73.3(5) 11_566 8_666 ?
C2 W1 C2 141.9(5) 2_565 8_666 ?
C2 W1 C2 75.5(5) 7_456 8_666 ?
C2 W1 C2 117.6(5) . 8_666 ?
C2 W1 C2 128.7(3) 14_655 8_666 ?
C1 W1 C2 88.3(3) 13_575 12_666 ?
C1 W1 C2 69.8(4) 11_566 12_666 ?
C1 W1 C2 71.9(4) 7_456 12_666 ?
C1 W1 C2 79.4(3) 2_565 12_666 ?
C1 W1 C2 63.8(3) 14_655 12_666 ?
C1 W1 C2 144.9(4) 12_666 12_666 ?
C1 W1 C2 141.5(4) 8_666 12_666 ?
C1 W1 C2 73.3(3) . 12_666 ?
C2 W1 C2 117.6(5) 13_575 12_666 ?
C2 W1 C2 75.5(5) 11_566 12_666 ?
C2 W1 C2 128.7(3) 2_565 12_666 ?
C2 W1 C2 73.3(5) 7_456 12_666 ?
C2 W1 C2 128.7(3) . 12_666 ?
C2 W1 C2 141.9(5) 14_655 12_666 ?
C2 W1 C2 15.6(4) 8_666 12_666 ?
O3W O2W O3W 47(2) 15_665 . ?
O3W O2W Gd1 83.4(19) 15_665 . ?
O3W O2W Gd1 83.4(19) . . ?
O3W O3W O2W 66.5(12) 15_665 . ?
O3W O3W Gd1 83.9(3) 15_665 . ?
O2W O3W Gd1 81.3(19) . . ?
N1 N1 C1 88.0(6) 14_655 . ?
N1 N1 C1 62.6(6) 14_655 14_655 ?
C1 N1 C1 25.4(8) . 14_655 ?
N1 N1 Gd1 82.7(2) 14_655 . ?
C1 N1 Gd1 170.3(7) . . ?
C1 N1 Gd1 145.3(7) 14_655 . ?
C1 C1 N1 92.0(6) 14_655 . ?
C1 C1 N1 62.6(6) 14_655 14_655 ?
N1 C1 N1 29.3(8) . 14_655 ?
C1 C1 W1 82.6(2) 14_655 . ?
N1 C1 W1 174.6(7) . . ?
N1 C1 W1 145.2(7) 14_655 . ?
N2 N2 C2 78.3(6) 14_655 . ?
N2 N2 C2 53.7(5) 14_655 14_655 ?
C2 N2 C2 24.7(7) . 14_655 ?
C2 C2 N2 101.7(6) 14_655 . ?
C2 C2 N2 53.7(5) 14_655 14_655 ?
N2 C2 N2 48.0(10) . 14_655 ?
C2 C2 W1 82.2(2) 14_655 . ?
N2 C2 W1 176.1(8) . . ?
N2 C2 W1 135.9(6) 14_655 . ?

loop_
_geom_bond_atom_site_label_1
_geom_bond_atom_site_label_2
_geom_bond_distance
_geom_bond_site_symmetry_2
_geom_bond_publ_flag
Gd1 O2W 2.439(15) 4 ?
Gd1 O2W 2.439(15) 2 ?
Gd1 O2W 2.439(15) . ?
Gd1 O2W 2.439(15) 3 ?
Gd1 O3W 2.451(11) 14_655 ?
Gd1 O3W 2.451(11) 4 ?
Gd1 O3W 2.451(11) . ?
Gd1 O3W 2.451(11) 13_565 ?
Gd1 O3W 2.451(11) 16 ?
Gd1 O3W 2.451(11) 3 ?
Gd1 O3W 2.451(11) 2 ?
Gd1 O3W 2.451(11) 15_665 ?
Gd1 N1 2.516(9) 2 ?
Gd1 N1 2.516(9) 15_665 ?
Gd1 N1 2.516(9) 13_565 ?
Gd1 N1 2.516(9) 3 ?
Gd1 N1 2.516(9) . ?
Gd1 N1 2.516(9) 16 ?
Gd1 N1 2.516(9) 14_655 ?
Gd1 N1 2.516(9) 4 ?
Gd1 O1W 2.559(14) . ?
W1 C1 2.150(10) 13_575 ?
W1 C1 2.150(10) 11_566 ?
W1 C1 2.150(10) 7_456 ?
W1 C1 2.150(10) 2_565 ?
W1 C1 2.150(10) 14_655 ?
W1 C1 2.150(10) 12_666 ?
W1 C1 2.150(10) 8_666 ?
W1 C1 2.150(10) . ?
W1 C2 2.164(10) 13_575 ?
W1 C2 2.164(10) 11_566 ?
W1 C2 2.164(10) 2_565 ?
W1 C2 2.164(10) 7_456 ?
W1 C2 2.164(10) . ?
W1 C2 2.164(10) 14_655 ?
W1 C2 2.164(10) 8_666 ?
W1 C2 2.164(10) 12_666 ?
O2W O3W 0.650(15) 15_665 ?
O2W O3W 0.650(15) . ?
O3W O3W 0.52(3) 15_665 ?
N1 N1 0.636(17) 14_655 ?
N1 C1 1.152(13) . ?
N1 C1 1.297(13) 14_655 ?
C1 C1 0.556(17) 14_655 ?
C1 N1 1.297(13) 14_655 ?
N2 N2 1.05(2) 14_655 ?
N2 C2 1.137(13) . ?
N2 C2 1.382(13) 14_655 ?
C2 C2 0.588(15) 14_655 ?
C2 N2 1.382(13) 14_655 ?

loop_
_geom_torsion_atom_site_label_1
_geom_torsion_atom_site_label_2
_geom_torsion_atom_site_label_3
_geom_torsion_atom_site_label_4
_geom_torsion
_geom_torsion_site_symmetry_1
_geom_torsion_site_symmetry_2
_geom_torsion_site_symmetry_3
_geom_torsion_site_symmetry_4
_geom_torsion_publ_flag
O2W Gd1 O2W O3W 149.3(11) 4 . . 15_665 ?
O2W Gd1 O2W O3W -156.3(12) 2 . . 15_665 ?
O2W Gd1 O2W O3W -101.9(14) 3 . . 15_665 ?
O3W Gd1 O2W O3W 132.5(12) 14_655 . . 15_665 ?
O3W Gd1 O2W O3W 141.2(15) 4 . . 15_665 ?
O3W Gd1 O2W O3W 47(2) . . . 15_665 ?
O3W Gd1 O2W O3W -93.8(10) 13_565 . . 15_665 ?
O3W Gd1 O2W O3W -162.5(10) 16 . . 15_665 ?
O3W Gd1 O2W O3W -85.1(14) 3 . . 15_665 ?
O3W Gd1 O2W O3W -150.1(15) 2 . . 15_665 ?
N1 Gd1 O2W O3W -78.9(15) 2 . . 15_665 ?
N1 Gd1 O2W O3W -25.5(12) 15_665 . . 15_665 ?
N1 Gd1 O2W O3W -93.7(16) 13_565 . . 15_665 ?
N1 Gd1 O2W O3W -12.6(12) 3 . . 15_665 ?
N1 Gd1 O2W O3W 72.9(13) . . . 15_665 ?
N1 Gd1 O2W O3W 126.3(11) 16 . . 15_665 ?
N1 Gd1 O2W O3W 60.0(13) 14_655 . . 15_665 ?
N1 Gd1 O2W O3W 141.1(11) 4 . . 15_665 ?
O1W Gd1 O2W O3W 23.7(12) . . . 15_665 ?
O2W Gd1 O2W O3W 101.9(13) 4 . . . ?
O2W Gd1 O2W O3W 156.3(12) 2 . . . ?
O2W Gd1 O2W O3W -149.3(11) 3 . . . ?
O3W Gd1 O2W O3W 85.1(14) 14_655 . . . ?
O3W Gd1 O2W O3W 93.8(10) 4 . . . ?
O3W Gd1 O2W O3W -141.2(15) 13_565 . . . ?
O3W Gd1 O2W O3W 150.1(15) 16 . . . ?
O3W Gd1 O2W O3W -132.5(12) 3 . . . ?
O3W Gd1 O2W O3W 162.5(10) 2 . . . ?
O3W Gd1 O2W O3W -47(2) 15_665 . . . ?
N1 Gd1 O2W O3W -126.3(11) 2 . . . ?
N1 Gd1 O2W O3W -72.9(13) 15_665 . . . ?
N1 Gd1 O2W O3W -141.1(11) 13_565 . . . ?
N1 Gd1 O2W O3W -60.0(13) 3 . . . ?
N1 Gd1 O2W O3W 25.5(12) . . . . ?
N1 Gd1 O2W O3W 78.9(15) 16 . . . ?
N1 Gd1 O2W O3W 12.6(12) 14_655 . . . ?
N1 Gd1 O2W O3W 93.7(16) 4 . . . ?
O1W Gd1 O2W O3W -23.7(12) . . . . ?
Gd1 O2W O3W O3W 87.1(8) . . . 15_665 ?
O3W O2W O3W Gd1 -87.1(8) 15_665 . . . ?
O2W Gd1 O3W O3W -137.1(4) 4 . . 15_665 ?
O2W Gd1 O3W O3W -91.37(11) 2 . . 15_665 ?
O2W Gd1 O3W O3W -67.0(12) . . . 15_665 ?
O2W Gd1 O3W O3W -39.7(4) 3 . . 15_665 ?
O3W Gd1 O3W O3W -154.2(2) 14_655 . . 15_665 ?
O3W Gd1 O3W O3W -148.7(3) 4 . . 15_665 ?
O3W Gd1 O3W O3W -30.1(2) 13_565 . . 15_665 ?
O3W Gd1 O3W O3W -99.8(5) 16 . . 15_665 ?
O3W Gd1 O3W O3W -23.8(3) 3 . . 15_665 ?
O3W Gd1 O3W O3W -86.27(17) 2 . . 15_665 ?
N1 Gd1 O3W O3W -0.6(4) 2 . . 15_665 ?
N1 Gd1 O3W O3W 37.3(3) 15_665 . . 15_665 ?
N1 Gd1 O3W O3W -11.8(7) 13_565 . . 15_665 ?
N1 Gd1 O3W O3W 48.1(3) 3 . . 15_665 ?
N1 Gd1 O3W O3W 140.3(2) . . . 15_665 ?
N1 Gd1 O3W O3W -179.5(4) 16 . . 15_665 ?
N1 Gd1 O3W O3W 127.1(3) 14_655 . . 15_665 ?
N1 Gd1 O3W O3W -171.3(5) 4 . . 15_665 ?
O1W Gd1 O3W O3W 93.73(17) . . . 15_665 ?
O2W Gd1 O3W O2W -70.1(14) 4 . . . ?
O2W Gd1 O3W O2W -24.3(13) 2 . . . ?
O2W Gd1 O3W O2W 27.4(10) 3 . . . ?
O3W Gd1 O3W O2W -87.2(13) 14_655 . . . ?
O3W Gd1 O3W O2W -81.7(11) 4 . . . ?
O3W Gd1 O3W O2W 36.9(13) 13_565 . . . ?
O3W Gd1 O3W O2W -32.7(16) 16 . . . ?
O3W Gd1 O3W O2W 43.2(11) 3 . . . ?
O3W Gd1 O3W O2W -19.2(11) 2 . . . ?
O3W Gd1 O3W O2W 67.0(12) 15_665 . . . ?
N1 Gd1 O3W O2W 66.5(13) 2 . . . ?
N1 Gd1 O3W O2W 104.3(13) 15_665 . . . ?
N1 Gd1 O3W O2W 55.2(15) 13_565 . . . ?
N1 Gd1 O3W O2W 115.1(13) 3 . . . ?
N1 Gd1 O3W O2W -152.6(13) . . . . ?
N1 Gd1 O3W O2W -112.5(13) 16 . . . ?
N1 Gd1 O3W O2W -165.8(13) 14_655 . . . ?
N1 Gd1 O3W O2W -104.2(14) 4 . . . ?
O1W Gd1 O3W O2W 160.8(11) . . . . ?
O2W Gd1 N1 N1 -118.8(3) 4 . . 14_655 ?
O2W Gd1 N1 N1 -139.2(6) 2 . . 14_655 ?
O2W Gd1 N1 N1 -58.4(3) . . . 14_655 ?
O2W Gd1 N1 N1 -51.3(6) 3 . . 14_655 ?
O3W Gd1 N1 N1 -122.7(3) 14_655 . . 14_655 ?
O3W Gd1 N1 N1 -133.2(4) 4 . . 14_655 ?
O3W Gd1 N1 N1 -51.4(3) . . . 14_655 ?
O3W Gd1 N1 N1 -31.6(7) 13_565 . . 14_655 ?
O3W Gd1 N1 N1 -157.7(4) 16 . . 14_655 ?
O3W Gd1 N1 N1 -27.9(5) 3 . . 14_655 ?
O3W Gd1 N1 N1 -157.6(5) 2 . . 14_655 ?
O3W Gd1 N1 N1 -43.4(4) 15_665 . . 14_655 ?
N1 Gd1 N1 N1 87.34(8) 2 . . 14_655 ?
N1 Gd1 N1 N1 21.6(2) 15_665 . . 14_655 ?
N1 Gd1 N1 N1 109.0(5) 13_565 . . 14_655 ?
N1 Gd1 N1 N1 16.24(18) 3 . . 14_655 ?
N1 Gd1 N1 N1 162.73(19) 16 . . 14_655 ?
N1 Gd1 N1 N1 158.4(2) 4 . . 14_655 ?
O1W Gd1 N1 N1 87.34(8) . . . 14_655 ?
O2W Gd1 N1 C1 -102(6) 4 . . . ?
O2W Gd1 N1 C1 -122(6) 2 . . . ?
O2W Gd1 N1 C1 -41(6) . . . . ?
O2W Gd1 N1 C1 -34(6) 3 . . . ?
O3W Gd1 N1 C1 -106(6) 14_655 . . . ?
O3W Gd1 N1 C1 -116(6) 4 . . . ?
O3W Gd1 N1 C1 -34(6) . . . . ?
O3W Gd1 N1 C1 -15(6) 13_565 . . . ?
O3W Gd1 N1 C1 -141(6) 16 . . . ?
O3W Gd1 N1 C1 -11(6) 3 . . . ?
O3W Gd1 N1 C1 -141(6) 2 . . . ?
O3W Gd1 N1 C1 -26(6) 15_665 . . . ?
N1 Gd1 N1 C1 104(6) 2 . . . ?
N1 Gd1 N1 C1 39(6) 15_665 . . . ?
N1 Gd1 N1 C1 126(5) 13_565 . . . ?
N1 Gd1 N1 C1 33(6) 3 . . . ?
N1 Gd1 N1 C1 180(6) 16 . . . ?
N1 Gd1 N1 C1 17(6) 14_655 . . . ?
N1 Gd1 N1 C1 175(6) 4 . . . ?
O1W Gd1 N1 C1 104(6) . . . . ?
O2W Gd1 N1 C1 -114.4(15) 4 . . 14_655 ?
O2W Gd1 N1 C1 -134.8(15) 2 . . 14_655 ?
O2W Gd1 N1 C1 -54.0(15) . . . 14_655 ?
O2W Gd1 N1 C1 -46.9(17) 3 . . 14_655 ?
O3W Gd1 N1 C1 -118.3(16) 14_655 . . 14_655 ?
O3W Gd1 N1 C1 -128.8(16) 4 . . 14_655 ?
O3W Gd1 N1 C1 -47.0(15) . . . 14_655 ?
O3W Gd1 N1 C1 -27.2(19) 13_565 . . 14_655 ?
O3W Gd1 N1 C1 -153.3(14) 16 . . 14_655 ?
O3W Gd1 N1 C1 -23.5(18) 3 . . 14_655 ?
O3W Gd1 N1 C1 -153.2(14) 2 . . 14_655 ?
O3W Gd1 N1 C1 -39.0(15) 15_665 . . 14_655 ?
N1 Gd1 N1 C1 91.7(15) 2 . . 14_655 ?
N1 Gd1 N1 C1 26.0(17) 15_665 . . 14_655 ?
N1 Gd1 N1 C1 113.4(14) 13_565 . . 14_655 ?
N1 Gd1 N1 C1 20.6(17) 3 . . 14_655 ?
N1 Gd1 N1 C1 167.1(14) 16 . . 14_655 ?
N1 Gd1 N1 C1 4.4(15) 14_655 . . 14_655 ?
N1 Gd1 N1 C1 162.8(13) 4 . . 14_655 ?
O1W Gd1 N1 C1 91.7(15) . . . 14_655 ?
N1 N1 C1 C1 0.0 14_655 . . 14_655 ?
Gd1 N1 C1 C1 -17(6) . . . 14_655 ?
C1 N1 C1 N1 0.000(2) 14_655 . . 14_655 ?
Gd1 N1 C1 N1 -17(6) . . . 14_655 ?
N1 N1 C1 W1 -2(11) 14_655 . . . ?
C1 N1 C1 W1 -2(11) 14_655 . . . ?
Gd1 N1 C1 W1 -18(16) . . . . ?
C1 W1 C1 C1 112.3(7) 13_575 . . 14_655 ?
C1 W1 C1 C1 -19.0(3) 11_566 . . 14_655 ?
C1 W1 C1 C1 -15.1(2) 7_456 . . 14_655 ?
C1 W1 C1 C1 87.66(8) 2_565 . . 14_655 ?
C1 W1 C1 C1 -165.7(2) 12_666 . . 14_655 ?
C1 W1 C1 C1 -160.9(3) 8_666 . . 14_655 ?
C2 W1 C1 C1 -79.2(2) 13_575 . . 14_655 ?
C2 W1 C1 C1 126.0(3) 11_566 . . 14_655 ?
C2 W1 C1 C1 -95.6(2) 2_565 . . 14_655 ?
C2 W1 C1 C1 127.4(3) 7_456 . . 14_655 ?
C2 W1 C1 C1 -87.0(5) . . . 14_655 ?
C2 W1 C1 C1 -112.6(5) 14_655 . . 14_655 ?
C2 W1 C1 C1 52.7(3) 8_666 . . 14_655 ?
C2 W1 C1 C1 48.1(3) 12_666 . . 14_655 ?
C1 W1 C1 N1 114(10) 13_575 . . . ?
C1 W1 C1 N1 -17(10) 11_566 . . . ?
C1 W1 C1 N1 -14(10) 7_456 . . . ?
C1 W1 C1 N1 89(11) 2_565 . . . ?
C1 W1 C1 N1 2(11) 14_655 . . . ?
C1 W1 C1 N1 -164(11) 12_666 . . . ?
C1 W1 C1 N1 -159(11) 8_666 . . . ?
C2 W1 C1 N1 -78(11) 13_575 . . . ?
C2 W1 C1 N1 128(11) 11_566 . . . ?
C2 W1 C1 N1 -94(11) 2_565 . . . ?
C2 W1 C1 N1 129(11) 7_456 . . . ?
C2 W1 C1 N1 -85(11) . . . . ?
C2 W1 C1 N1 -111(11) 14_655 . . . ?
C2 W1 C1 N1 54(11) 8_666 . . . ?
C2 W1 C1 N1 50(11) 12_666 . . . ?
C1 W1 C1 N1 112.5(14) 13_575 . . 14_655 ?
C1 W1 C1 N1 -18.7(13) 11_566 . . 14_655 ?
C1 W1 C1 N1 -14.9(14) 7_456 . . 14_655 ?
C1 W1 C1 N1 87.9(15) 2_565 . . 14_655 ?
C1 W1 C1 N1 0.2(16) 14_655 . . 14_655 ?
C1 W1 C1 N1 -165.5(18) 12_666 . . 14_655 ?
C1 W1 C1 N1 -160.6(18) 8_666 . . 14_655 ?
C2 W1 C1 N1 -79.0(15) 13_575 . . 14_655 ?
C2 W1 C1 N1 126.3(16) 11_566 . . 14_655 ?
C2 W1 C1 N1 -95.4(16) 2_565 . . 14_655 ?
C2 W1 C1 N1 127.6(17) 7_456 . . 14_655 ?
C2 W1 C1 N1 -86.7(16) . . . 14_655 ?
C2 W1 C1 N1 -112.4(15) 14_655 . . 14_655 ?
C2 W1 C1 N1 52.9(16) 8_666 . . 14_655 ?
C2 W1 C1 N1 48.3(15) 12_666 . . 14_655 ?
N2 N2 C2 C2 0.000(2) 14_655 . . 14_655 ?
C2 N2 C2 N2 0.000(2) 14_655 . . 14_655 ?
N2 N2 C2 W1 176(14) 14_655 . . . ?
C2 N2 C2 W1 176(14) 14_655 . . . ?
C1 W1 C2 C2 79.5(3) 13_575 . . 14_655 ?
C1 W1 C2 C2 -162.8(3) 11_566 . . 14_655 ?
C1 W1 C2 C2 -175.1(3) 7_456 . . 14_655 ?
C1 W1 C2 C2 95.1(3) 2_565 . . 14_655 ?
C1 W1 C2 C2 -112.5(5) 14_655 . . 14_655 ?
C1 W1 C2 C2 -4.5(3) 12_666 . . 14_655 ?
C1 W1 C2 C2 -16.5(3) 8_666 . . 14_655 ?
C1 W1 C2 C2 -88.2(5) . . . 14_655 ?
C2 W1 C2 C2 -95.86(16) 13_575 . . 14_655 ?
C2 W1 C2 C2 48.5(3) 11_566 . . 14_655 ?
C2 W1 C2 C2 -79.8(3) 2_565 . . 14_655 ?
C2 W1 C2 C2 36.65(11) 7_456 . . 14_655 ?
C2 W1 C2 C2 138.72(12) 8_666 . . 14_655 ?
C2 W1 C2 C2 151.9(3) 12_666 . . 14_655 ?
C1 W1 C2 N2 -96(14) 13_575 . . . ?
C1 W1 C2 N2 21(14) 11_566 . . . ?
C1 W1 C2 N2 9(14) 7_456 . . . ?
C1 W1 C2 N2 -81(14) 2_565 . . . ?
C1 W1 C2 N2 72(14) 14_655 . . . ?
C1 W1 C2 N2 180(100) 12_666 . . . ?
C1 W1 C2 N2 168(14) 8_666 . . . ?
C1 W1 C2 N2 96(14) . . . . ?
C2 W1 C2 N2 88(14) 13_575 . . . ?
C2 W1 C2 N2 -127(14) 11_566 . . . ?
C2 W1 C2 N2 104(14) 2_565 . . . ?
C2 W1 C2 N2 -139(14) 7_456 . . . ?
C2 W1 C2 N2 -176(14) 14_655 . . . ?
C2 W1 C2 N2 -37(14) 8_666 . . . ?
C2 W1 C2 N2 -24(14) 12_666 . . . ?
C1 W1 C2 N2 79.2(11) 13_575 . . 14_655 ?
C1 W1 C2 N2 -163.1(12) 11_566 . . 14_655 ?
C1 W1 C2 N2 -175.4(12) 7_456 . . 14_655 ?
C1 W1 C2 N2 94.7(11) 2_565 . . 14_655 ?
C1 W1 C2 N2 -112.8(11) 14_655 . . 14_655 ?
C1 W1 C2 N2 -4.8(11) 12_666 . . 14_655 ?
C1 W1 C2 N2 -16.8(11) 8_666 . . 14_655 ?
C1 W1 C2 N2 -88.5(12) . . . 14_655 ?
C2 W1 C2 N2 -96.2(11) 13_575 . . 14_655 ?
C2 W1 C2 N2 48.2(10) 11_566 . . 14_655 ?
C2 W1 C2 N2 -80.1(11) 2_565 . . 14_655 ?
C2 W1 C2 N2 36.3(10) 7_456 . . 14_655 ?
C2 W1 C2 N2 -0.3(11) 14_655 . . 14_655 ?
C2 W1 C2 N2 138.4(12) 8_666 . . 14_655 ?
C2 W1 C2 N2 151.5(12) 12_666 . . 14_655 ?
